data_1564460
loop_
_publ_author_name
'Avdeeva, Varvara V.'
'Malinina, Elena A.'
'Vologzhanina, Anna V.'
'Sivaev, Igor B.'
'Kuznetsov, Nikolay T.'

_publ_section_title
;
 Formation of oxidopolyborates in destruction of the [B11H14]-- anion
 promoted by transition metals
;
_journal_name_full 'Inorganica Chimica Acta'
_journal_page_first 119693
_journal_paper_doi 10.1016/j.ica.2020.119693
_journal_volume 509
_journal_year 2020
_chemical_formula_moiety 'C24 H20 P, B5 H4 O10, H2 O, 2(C3 H7 N O)'
_chemical_formula_sum 'C30 H40 B5 N2 O13 P'
_chemical_formula_weight 721.66
_space_group_crystal_system triclinic
_space_group_IT_number 2
_space_group_name_Hall '-P 1'
_space_group_name_H-M_alt 'P -1'
_atom_sites_solution_hydrogens mixed
_cell_angle_alpha 65.412(9)
_cell_angle_beta 85.717(11)
_cell_angle_gamma 70.606(10)
_cell_formula_units_Z 2
_cell_length_a 10.723(2)
_cell_length_b 14.463(2)
_cell_length_c 14.764(3)
_cell_measurement_reflns_used 783
_cell_measurement_temperature 100
_cell_measurement_theta_max 27.493
_cell_measurement_theta_min 1.954
_cell_volume 1958.5(6)
_computing_molecular_graphics 'Olex2 (Dolomanov et al., 2009)'
_computing_publication_material 'Olex2 (Dolomanov et al., 2009)'
_computing_structure_refinement 'XL (Sheldrick, 2008)'
_diffrn_ambient_temperature 100
_diffrn_measured_fraction_theta_full 0.979
_diffrn_measured_fraction_theta_max 0.942
_diffrn_measurement_device_type 'Bruker Apex 2 CCD area detector'
_diffrn_radiation_type MoK\a
_diffrn_radiation_wavelength 0.71073
_diffrn_reflns_av_R_equivalents 0.0815
_diffrn_reflns_av_unetI/netI 0.0681
_diffrn_reflns_Laue_measured_fraction_full 0.979
_diffrn_reflns_Laue_measured_fraction_max 0.942
_diffrn_reflns_limit_h_max 0
_diffrn_reflns_limit_h_min -14
_diffrn_reflns_limit_k_max 16
_diffrn_reflns_limit_k_min -17
_diffrn_reflns_limit_l_max 19
_diffrn_reflns_limit_l_min -19
_diffrn_reflns_number 9717
_diffrn_reflns_point_group_measured_fraction_full 0.979
_diffrn_reflns_point_group_measured_fraction_max 0.942
_diffrn_reflns_theta_full 25.242
_diffrn_reflns_theta_max 28.003
_diffrn_reflns_theta_min 1.521
_exptl_absorpt_coefficient_mu 0.130
_exptl_absorpt_correction_T_max 0.934
_exptl_absorpt_correction_T_min 0.897
_exptl_absorpt_correction_type multi-scan
_exptl_absorpt_process_details SADABS
_exptl_crystal_colour colourless
_exptl_crystal_colour_primary colourless
_exptl_crystal_density_diffrn 1.224
_exptl_crystal_description prism
_exptl_crystal_F_000 756
_exptl_crystal_size_max 0.9
_exptl_crystal_size_mid 0.5
_exptl_crystal_size_min 0.3
_refine_diff_density_max 0.690
_refine_diff_density_min -0.439
_refine_diff_density_rms 0.071
_refine_ls_extinction_coef 0.016(5)
_refine_ls_extinction_expression Fc^*^=kFc[1+0.001xFc^2^\l^3^/sin(2\q)]^-1/4^
_refine_ls_extinction_method SHELXL
_refine_ls_goodness_of_fit_ref 1.039
_refine_ls_hydrogen_treatment constr
_refine_ls_matrix_type full
_refine_ls_number_parameters 450
_refine_ls_number_reflns 8909
_refine_ls_number_restraints 0
_refine_ls_restrained_S_all 1.039
_refine_ls_R_factor_all 0.1300
_refine_ls_R_factor_gt 0.0851
_refine_ls_shift/su_max 0.003
_refine_ls_shift/su_mean 0.000
_refine_ls_structure_factor_coef Fsqd
_refine_ls_weighting_details 'w=1/[\s^2^(Fo^2^)+(0.1470P)^2^+0.6404P] where P=(Fo^2^+2Fc^2^)/3'
_refine_ls_weighting_scheme calc
_refine_ls_wR_factor_gt 0.2342
_refine_ls_wR_factor_ref 0.2779
_reflns_Friedel_coverage 0.000
_reflns_Friedel_fraction_full .
_reflns_Friedel_fraction_max .
_reflns_number_gt 5473
_reflns_number_total 8909
_reflns_threshold_expression 'I > 2\s(I)'
_cod_data_source_file IV.cif
_cod_data_source_block IV
_cod_original_cell_volume 1958.5(7)
_cod_database_code 1564460
_shelx_space_group_comment
;
The symmetry employed for this shelxl refinement is uniquely defined
by the following loop, which should always be used as a source of
symmetry information in preference to the above space-group names.
They are only intended as comments.
;
_shelx_estimated_absorpt_t_max 0.962
_shelx_estimated_absorpt_t_min 0.892
_olex2_refinement_description
;
1. Fixed Uiso
 At 1.2 times of:
  All C(H) groups, All O(H) groups
 At 1.5 times of:
  All C(H,H,H) groups, All O(H,H) groups
2. Uiso/Uaniso restraints and constraints
Uiso(C26) = Uiso(C27) = Uiso(C29) = Uiso(C30) = Uiso(C32) = Uiso(C33)
3. Others
 Sof(N3)=Sof(O13)=Sof(C31)=Sof(H31)=Sof(C32)=Sof(H32A)=Sof(H32B)=Sof(H32C)=
 Sof(C33)=Sof(H33A)=Sof(H33B)=Sof(H33C)=1-FVAR(1)
 Sof(N2)=Sof(O12)=Sof(C28)=Sof(H28)=Sof(C29)=Sof(H29A)=Sof(H29B)=Sof(H29C)=
 Sof(C30)=Sof(H30A)=Sof(H30B)=Sof(H30C)=FVAR(1)
4.a Riding coordinates:
 O7(H7), O8(H8A), O9(H9A), O10(H10A)
4.b Free rotating group:
 O1W(H1WA,H1WB)
4.c Me refined with riding coordinates:
 C26(H26A,H26B,H26C), C27(H27A,H27B,H27C), C29(H29A,H29B,H29C), C30(H30A,H30B,
 H30C), C32(H32A,H32B,H32C), C33(H33A,H33B,H33C)
4.d Aromatic/amide H refined with riding coordinates:
 C2(H2), C3(H3), C4(H4), C5(H5), C6(H6), C8(H8), C9(H9), C10(H10), C11(H11),
 C12(H12), C14(H14), C15(H15), C16(H16), C17(H17), C18(H18), C20(H20), C21(H21),
  C22(H22), C23(H23), C24(H24), C25(H25), C28(H28), C31(H31)
;
_olex2_submission_special_instructions 'No special instructions were received'

loop_
_space_group_symop_operation_xyz
'x, y, z'
'-x, -y, -z'

loop_
_atom_site_label
_atom_site_type_symbol
_atom_site_fract_x
_atom_site_fract_y
_atom_site_fract_z
_atom_site_U_iso_or_equiv
_atom_site_adp_type
_atom_site_occupancy
_atom_site_site_symmetry_order
_atom_site_calc_flag
_atom_site_refinement_flags_posn
_atom_site_refinement_flags_adp
_atom_site_refinement_flags_occupancy
_atom_site_disorder_assembly
_atom_site_disorder_group
P1 P 0.47957(8) 0.67014(7) 0.08964(6) 0.0470(2) Uani 1 1 d . . . . .
C1 C 0.6494(3) 0.5771(3) 0.1142(3) 0.0497(7) Uani 1 1 d . . . . .
C2 C 0.6785(4) 0.4643(3) 0.1573(4) 0.0737(12) Uani 1 1 d . . . . .
H2 H 0.6103 0.4352 0.1744 0.088 Uiso 1 1 calc R . . . .
C3 C 0.8106(5) 0.3967(3) 0.1740(5) 0.1007(19) Uani 1 1 d . . . . .
H3 H 0.8303 0.3223 0.2037 0.121 Uiso 1 1 calc R . . . .
C4 C 0.9141(4) 0.4403(4) 0.1463(5) 0.0989(18) Uani 1 1 d . . . . .
H4 H 1.0015 0.3948 0.1554 0.119 Uiso 1 1 calc R . . . .
C5 C 0.8859(4) 0.5517(4) 0.1052(4) 0.0810(13) Uani 1 1 d . . . . .
H5 H 0.9543 0.5806 0.0890 0.097 Uiso 1 1 calc R . . . .
C6 C 0.7542(3) 0.6194(3) 0.0885(3) 0.0649(10) Uani 1 1 d . . . . .
H6 H 0.7354 0.6937 0.0599 0.078 Uiso 1 1 calc R . . . .
C7 C 0.4718(3) 0.7735(3) 0.1321(3) 0.0517(7) Uani 1 1 d . . . . .
C8 C 0.3992(4) 0.8831(3) 0.0746(3) 0.0700(11) Uani 1 1 d . . . . .
H8 H 0.3574 0.9037 0.0130 0.084 Uiso 1 1 calc R . . . .
C9 C 0.3902(5) 0.9608(4) 0.1104(4) 0.0892(15) Uani 1 1 d . . . . .
H9 H 0.3417 1.0327 0.0726 0.107 Uiso 1 1 calc R . . . .
C10 C 0.4539(6) 0.9305(4) 0.2028(4) 0.0894(14) Uani 1 1 d . . . . .
H10 H 0.4474 0.9823 0.2263 0.107 Uiso 1 1 calc R . . . .
C11 C 0.5266(6) 0.8232(4) 0.2593(4) 0.0955(16) Uani 1 1 d . . . . .
H11 H 0.5694 0.8033 0.3204 0.115 Uiso 1 1 calc R . . . .
C12 C 0.5359(5) 0.7444(3) 0.2244(3) 0.0764(12) Uani 1 1 d . . . . .
H12 H 0.5847 0.6727 0.2625 0.092 Uiso 1 1 calc R . . . .
C13 C 0.4287(3) 0.7359(3) -0.0438(2) 0.0482(7) Uani 1 1 d . . . . .
C14 C 0.5213(3) 0.7548(3) -0.1162(3) 0.0568(8) Uani 1 1 d . . . . .
H14 H 0.6115 0.7267 -0.0968 0.068 Uiso 1 1 calc R . . . .
C15 C 0.4780(4) 0.8156(3) -0.2174(3) 0.0674(10) Uani 1 1 d . . . . .
H15 H 0.5393 0.8270 -0.2653 0.081 Uiso 1 1 calc R . . . .
C16 C 0.3409(4) 0.8598(3) -0.2466(3) 0.0685(10) Uani 1 1 d . . . . .
H16 H 0.3120 0.9011 -0.3137 0.082 Uiso 1 1 calc R . . . .
C17 C 0.2494(4) 0.8419(3) -0.1755(3) 0.0675(10) Uani 1 1 d . . . . .
H17 H 0.1594 0.8714 -0.1955 0.081 Uiso 1 1 calc R . . . .
C18 C 0.2903(3) 0.7803(3) -0.0743(3) 0.0594(9) Uani 1 1 d . . . . .
H18 H 0.2282 0.7681 -0.0272 0.071 Uiso 1 1 calc R . . . .
C19 C 0.3663(3) 0.5975(3) 0.1551(3) 0.0563(8) Uani 1 1 d . . . . .
C20 C 0.3347(4) 0.5319(4) 0.1174(4) 0.0718(11) Uani 1 1 d . . . . .
H20 H 0.3692 0.5282 0.0589 0.086 Uiso 1 1 calc R . . . .
C21 C 0.2515(4) 0.4723(4) 0.1683(4) 0.0836(13) Uani 1 1 d . . . . .
H21 H 0.2333 0.4273 0.1447 0.100 Uiso 1 1 calc R . . . .
C22 C 0.1962(5) 0.4807(4) 0.2541(4) 0.0923(15) Uani 1 1 d . . . . .
H22 H 0.1406 0.4416 0.2873 0.111 Uiso 1 1 calc R . . . .
C23 C 0.2236(6) 0.5475(5) 0.2906(4) 0.1018(17) Uani 1 1 d . . . . .
H23 H 0.1854 0.5532 0.3475 0.122 Uiso 1 1 calc R . . . .
C24 C 0.3090(5) 0.6062(4) 0.2416(3) 0.0770(12) Uani 1 1 d . . . . .
H24 H 0.3273 0.6504 0.2661 0.092 Uiso 1 1 calc R . . . .
O1 O 0.1102(2) 0.24153(18) 0.41188(18) 0.0552(6) Uani 1 1 d . . . . .
O2 O 0.2704(2) 0.2111(2) 0.53685(19) 0.0598(6) Uani 1 1 d . . . . .
O3 O 0.3212(2) 0.08952(17) 0.45535(17) 0.0475(5) Uani 1 1 d . . . . .
O4 O 0.2157(2) 0.17976(19) 0.28683(16) 0.0535(6) Uani 1 1 d . . . . .
O5 O 0.0715(2) 0.0983(2) 0.25375(16) 0.0552(6) Uani 1 1 d . . . . .
O6 O 0.1125(2) 0.06887(18) 0.42398(15) 0.0469(5) Uani 1 1 d . . . . .
O7 O 0.0675(3) 0.3606(2) 0.4912(2) 0.0717(8) Uani 1 1 d . . . . .
H7 H 0.1071 0.3761 0.5278 0.086 Uiso 1 1 d R . . . .
O8 O 0.4775(2) 0.0730(2) 0.5760(2) 0.0676(8) Uani 1 1 d . . . . .
H8A H 0.5340 0.0251 0.5612 0.081 Uiso 1 1 d R . . . .
O9 O 0.1738(3) 0.2069(2) 0.12058(17) 0.0630(7) Uani 1 1 d . . . . .
H9A H 0.1261 0.1997 0.0821 0.076 Uiso 1 1 d R . . . .
O10 O -0.0374(3) -0.0035(2) 0.38126(18) 0.0637(7) Uani 1 1 d . . . . .
H10A H -0.0530 -0.0279 0.4425 0.076 Uiso 1 1 d R . . . .
B1 B 0.1901(3) 0.1459(3) 0.3938(3) 0.0445(7) Uani 1 1 d . . . . .
B2 B 0.1483(4) 0.2697(3) 0.4799(3) 0.0491(8) Uani 1 1 d . . . . .
B3 B 0.3565(3) 0.1220(3) 0.5219(3) 0.0467(8) Uani 1 1 d . . . . .
B4 B 0.1551(3) 0.1617(3) 0.2214(3) 0.0454(7) Uani 1 1 d . . . . .
B5 B 0.0503(3) 0.0547(3) 0.3558(3) 0.0452(8) Uani 1 1 d . . . . .
O1W O 0.1258(4) 0.4325(3) 0.6217(3) 0.0977(11) Uani 1 1 d . . . . .
H1WA H 0.0593 0.4898 0.5978 0.147 Uiso 1 1 d G . . . .
H1WB H 0.1919 0.4521 0.5976 0.147 Uiso 1 1 d G . . . .
N1 N 0.6653(4) 0.3172(3) 0.4586(4) 0.0974(14) Uani 1 1 d . . . . .
O11 O 0.6606(5) 0.4906(3) 0.4060(5) 0.1470(19) Uani 1 1 d . . . . .
C25 C 0.7220(8) 0.3905(6) 0.4354(7) 0.145(3) Uani 1 1 d . . . . .
H25 H 0.8142 0.3676 0.4409 0.173 Uiso 1 1 calc R . . . .
C26 C 0.5229(9) 0.3512(8) 0.4475(7) 0.170(2) Uiso 1 1 d . . . . .
H26A H 0.4953 0.2892 0.4671 0.256 Uiso 1 1 calc R . . . .
H26B H 0.4855 0.3885 0.4890 0.256 Uiso 1 1 calc R . . . .
H26C H 0.4928 0.3985 0.3790 0.256 Uiso 1 1 calc R . . . .
C27 C 0.7388(10) 0.2044(8) 0.4911(7) 0.170(2) Uiso 1 1 d . . . . .
H27A H 0.6784 0.1648 0.5042 0.256 Uiso 1 1 calc R . . . .
H27B H 0.7943 0.1934 0.4398 0.256 Uiso 1 1 calc R . . . .
H27C H 0.7930 0.1795 0.5509 0.256 Uiso 1 1 calc R . . . .
N2 N -0.0419(18) 0.8479(15) 0.1643(13) 0.111(5) Uani 0.686(8) 1 d . . P A 1
O12 O -0.0266(8) 0.8088(6) 0.0269(5) 0.102(2) Uiso 0.686(8) 1 d . . P A 1
C28 C -0.0653(10) 0.8053(8) 0.1115(7) 0.104(3) Uiso 0.686(8) 1 d . . P A 1
H28 H -0.1204 0.7642 0.1390 0.125 Uiso 0.686(8) 1 calc R . P A 1
C29 C -0.0854(16) 0.8339(12) 0.2629(11) 0.170(2) Uiso 0.686(8) 1 d . . P A 1
H29A H -0.0537 0.8755 0.2862 0.256 Uiso 0.686(8) 1 calc R . P A 1
H29B H -0.1806 0.8577 0.2601 0.256 Uiso 0.686(8) 1 calc R . P A 1
H29C H -0.0509 0.7591 0.3080 0.256 Uiso 0.686(8) 1 calc R . P A 1
C30 C 0.0540(14) 0.9092(12) 0.1351(11) 0.170(2) Uiso 0.686(8) 1 d . . P A 1
H30A H 0.0590 0.9356 0.1841 0.256 Uiso 0.686(8) 1 calc R . P A 1
H30B H 0.1401 0.8624 0.1314 0.256 Uiso 0.686(8) 1 calc R . P A 1
H30C H 0.0244 0.9688 0.0712 0.256 Uiso 0.686(8) 1 calc R . P A 1
N3 N -0.039(2) 0.8497(17) 0.1653(19) 0.054(5) Uiso 0.314(8) 1 d . . P A 2
O13 O -0.0803(18) 0.8317(14) 0.0275(13) 0.111(5) Uiso 0.314(8) 1 d . . P A 2
C31 C 0.003(3) 0.8412(18) 0.0838(18) 0.119(7) Uiso 0.314(8) 1 d . . P A 2
H31 H 0.0879 0.8417 0.0652 0.143 Uiso 0.314(8) 1 calc R . P A 2
C32 C 0.034(3) 0.840(3) 0.249(2) 0.170(2) Uiso 0.314(8) 1 d . . P A 2
H32A H -0.0251 0.8506 0.2980 0.256 Uiso 0.314(8) 1 calc R . P A 2
H32B H 0.1000 0.7698 0.2772 0.256 Uiso 0.314(8) 1 calc R . P A 2
H32C H 0.0771 0.8938 0.2258 0.256 Uiso 0.314(8) 1 calc R . P A 2
C33 C -0.182(3) 0.848(3) 0.197(2) 0.170(2) Uiso 0.314(8) 1 d . . P A 2
H33A H -0.1962 0.8549 0.2592 0.256 Uiso 0.314(8) 1 calc R . P A 2
H33B H -0.2473 0.9062 0.1465 0.256 Uiso 0.314(8) 1 calc R . P A 2
H33C H -0.1903 0.7805 0.2052 0.256 Uiso 0.314(8) 1 calc R . P A 2

loop_
_atom_site_aniso_label
_atom_site_aniso_U_11
_atom_site_aniso_U_22
_atom_site_aniso_U_33
_atom_site_aniso_U_23
_atom_site_aniso_U_13
_atom_site_aniso_U_12
P1 0.0451(4) 0.0466(5) 0.0507(5) -0.0210(4) -0.0031(3) -0.0145(3)
C1 0.0491(16) 0.0446(16) 0.0540(18) -0.0203(14) -0.0085(14) -0.0118(13)
C2 0.061(2) 0.049(2) 0.107(3) -0.026(2) -0.015(2) -0.0158(17)
C3 0.071(3) 0.047(2) 0.173(6) -0.041(3) -0.031(3) -0.005(2)
C4 0.051(2) 0.068(3) 0.172(6) -0.053(3) -0.022(3) -0.002(2)
C5 0.048(2) 0.072(3) 0.111(4) -0.028(2) -0.010(2) -0.0148(19)
C6 0.0497(18) 0.0495(19) 0.081(3) -0.0138(18) -0.0124(17) -0.0129(15)
C7 0.0540(17) 0.0502(18) 0.0536(18) -0.0237(15) -0.0019(14) -0.0168(14)
C8 0.079(3) 0.058(2) 0.068(2) -0.0287(19) -0.015(2) -0.0091(19)
C9 0.110(4) 0.054(2) 0.101(4) -0.040(2) -0.011(3) -0.010(2)
C10 0.112(4) 0.080(3) 0.101(4) -0.062(3) 0.002(3) -0.030(3)
C11 0.128(4) 0.094(4) 0.083(3) -0.053(3) -0.021(3) -0.031(3)
C12 0.099(3) 0.059(2) 0.067(2) -0.0281(19) -0.025(2) -0.012(2)
C13 0.0443(15) 0.0486(17) 0.0541(18) -0.0240(14) -0.0040(13) -0.0134(13)
C14 0.0477(17) 0.060(2) 0.063(2) -0.0253(17) -0.0024(15) -0.0176(15)
C15 0.063(2) 0.081(3) 0.055(2) -0.0194(19) 0.0011(17) -0.032(2)
C16 0.072(2) 0.073(2) 0.053(2) -0.0130(18) -0.0131(18) -0.029(2)
C17 0.0518(19) 0.069(2) 0.077(3) -0.025(2) -0.0213(18) -0.0146(17)
C18 0.0445(16) 0.074(2) 0.061(2) -0.0281(18) -0.0022(15) -0.0201(16)
C19 0.0507(17) 0.0561(19) 0.059(2) -0.0205(16) -0.0015(15) -0.0171(15)
C20 0.061(2) 0.077(3) 0.096(3) -0.047(2) 0.018(2) -0.034(2)
C21 0.063(2) 0.074(3) 0.121(4) -0.037(3) 0.004(2) -0.034(2)
C22 0.084(3) 0.099(4) 0.086(3) -0.012(3) 0.001(3) -0.054(3)
C23 0.111(4) 0.138(5) 0.068(3) -0.036(3) 0.028(3) -0.071(4)
C24 0.087(3) 0.100(3) 0.061(2) -0.037(2) 0.015(2) -0.049(3)
O1 0.0462(12) 0.0503(13) 0.0660(15) -0.0276(11) -0.0126(10) -0.0044(10)
O2 0.0520(13) 0.0627(15) 0.0697(15) -0.0428(13) -0.0134(11) -0.0016(11)
O3 0.0396(10) 0.0478(12) 0.0587(13) -0.0288(10) -0.0072(9) -0.0077(9)
O4 0.0546(13) 0.0651(14) 0.0478(12) -0.0200(11) 0.0029(10) -0.0326(11)
O5 0.0601(13) 0.0735(15) 0.0403(11) -0.0203(11) 0.0007(10) -0.0359(12)
O6 0.0508(12) 0.0553(12) 0.0387(11) -0.0159(9) -0.0018(9) -0.0264(10)
O7 0.0640(15) 0.0601(15) 0.089(2) -0.0445(15) -0.0112(14) 0.0027(12)
O8 0.0524(13) 0.0709(16) 0.0835(18) -0.0518(15) -0.0243(12) 0.0066(12)
O9 0.0675(15) 0.0779(17) 0.0434(13) -0.0180(12) 0.0057(11) -0.0334(13)
O10 0.0745(16) 0.0855(18) 0.0455(13) -0.0203(12) 0.0000(11) -0.0521(14)
B1 0.0408(16) 0.0473(18) 0.0463(18) -0.0185(15) -0.0042(13) -0.0156(14)
B2 0.0464(18) 0.0451(18) 0.054(2) -0.0220(16) -0.0016(15) -0.0104(15)
B3 0.0432(17) 0.0485(19) 0.0509(19) -0.0247(16) -0.0053(14) -0.0110(15)
B4 0.0414(16) 0.0454(18) 0.0459(18) -0.0174(15) 0.0001(14) -0.0115(14)
B5 0.0461(17) 0.0480(19) 0.0412(17) -0.0157(14) -0.0047(14) -0.0173(15)
O1W 0.094(2) 0.086(2) 0.116(3) -0.053(2) -0.019(2) -0.0138(19)
N1 0.072(2) 0.063(2) 0.138(4) -0.023(2) -0.013(2) -0.0190(19)
O11 0.121(3) 0.073(2) 0.217(6) -0.039(3) -0.018(4) -0.017(2)
C25 0.105(5) 0.099(5) 0.206(8) -0.043(5) -0.033(5) -0.023(4)
N2 0.152(10) 0.146(9) 0.084(6) -0.075(6) 0.020(4) -0.076(7)

loop_
_atom_type_symbol
_atom_type_description
_atom_type_scat_dispersion_real
_atom_type_scat_dispersion_imag
_atom_type_scat_source
C C 0.0033 0.0016 'International Tables Vol C Tables 4.2.6.8 and 6.1.1.4'
H H 0.0000 0.0000 'International Tables Vol C Tables 4.2.6.8 and 6.1.1.4'
B B 0.0013 0.0007 'International Tables Vol C Tables 4.2.6.8 and 6.1.1.4'
P P 0.1023 0.0942 'International Tables Vol C Tables 4.2.6.8 and 6.1.1.4'
O O 0.0106 0.0060 'International Tables Vol C Tables 4.2.6.8 and 6.1.1.4'
N N 0.0061 0.0033 'International Tables Vol C Tables 4.2.6.8 and 6.1.1.4'

loop_
_geom_angle_atom_site_label_1
_geom_angle_atom_site_label_2
_geom_angle_atom_site_label_3
_geom_angle
_geom_angle_site_symmetry_1
_geom_angle_site_symmetry_3
C1 P1 C7 108.15(15) . .
C1 P1 C13 111.22(15) . .
C1 P1 C19 110.02(16) . .
C7 P1 C13 108.44(15) . .
C7 P1 C19 110.62(17) . .
C13 P1 C19 108.38(15) . .
C2 C1 P1 122.0(3) . .
C6 C1 P1 118.8(2) . .
C6 C1 C2 119.2(3) . .
C1 C2 H2 120.2 . .
C3 C2 C1 119.5(4) . .
C3 C2 H2 120.2 . .
C2 C3 H3 119.7 . .
C2 C3 C4 120.5(4) . .
C4 C3 H3 119.7 . .
C3 C4 H4 120.0 . .
C5 C4 C3 120.1(4) . .
C5 C4 H4 120.0 . .
C4 C5 H5 120.2 . .
C4 C5 C6 119.5(4) . .
C6 C5 H5 120.2 . .
C1 C6 H6 119.4 . .
C5 C6 C1 121.1(3) . .
C5 C6 H6 119.4 . .
C8 C7 P1 121.0(3) . .
C12 C7 P1 120.0(3) . .
C12 C7 C8 119.0(3) . .
C7 C8 H8 119.9 . .
C9 C8 C7 120.1(4) . .
C9 C8 H8 119.9 . .
C8 C9 H9 119.9 . .
C8 C9 C10 120.3(4) . .
C10 C9 H9 119.9 . .
C9 C10 H10 120.0 . .
C11 C10 C9 120.0(4) . .
C11 C10 H10 120.0 . .
C10 C11 H11 119.9 . .
C10 C11 C12 120.2(4) . .
C12 C11 H11 119.9 . .
C7 C12 C11 120.4(4) . .
C7 C12 H12 119.8 . .
C11 C12 H12 119.8 . .
C14 C13 P1 121.4(2) . .
C14 C13 C18 119.5(3) . .
C18 C13 P1 118.7(3) . .
C13 C14 H14 120.0 . .
C15 C14 C13 120.1(3) . .
C15 C14 H14 120.0 . .
C14 C15 H15 120.1 . .
C14 C15 C16 119.9(4) . .
C16 C15 H15 120.1 . .
C15 C16 H16 119.9 . .
C17 C16 C15 120.2(3) . .
C17 C16 H16 119.9 . .
C16 C17 H17 119.5 . .
C16 C17 C18 120.9(3) . .
C18 C17 H17 119.5 . .
C13 C18 H18 120.3 . .
C17 C18 C13 119.4(3) . .
C17 C18 H18 120.3 . .
C20 C19 P1 119.1(3) . .
C24 C19 P1 121.5(3) . .
C24 C19 C20 119.4(4) . .
C19 C20 H20 119.9 . .
C21 C20 C19 120.2(4) . .
C21 C20 H20 119.9 . .
C20 C21 H21 120.1 . .
C22 C21 C20 119.9(5) . .
C22 C21 H21 120.1 . .
C21 C22 H22 119.7 . .
C21 C22 C23 120.5(4) . .
C23 C22 H22 119.7 . .
C22 C23 H23 119.8 . .
C22 C23 C24 120.3(5) . .
C24 C23 H23 119.8 . .
C19 C24 C23 119.6(4) . .
C19 C24 H24 120.2 . .
C23 C24 H24 120.2 . .
B2 O1 B1 123.7(2) . .
B2 O2 B3 119.0(3) . .
B3 O3 B1 123.1(2) . .
B4 O4 B1 123.9(3) . .
B5 O5 B4 118.6(3) . .
B5 O6 B1 122.5(2) . .
B2 O7 H7 110.9 . .
B3 O8 H8A 115.8 . .
B4 O9 H9A 116.0 . .
B5 O10 H10A 115.6 . .
O1 B1 O3 111.1(2) . .
O1 B1 O6 107.8(3) . .
O4 B1 O1 109.7(3) . .
O4 B1 O3 108.8(3) . .
O4 B1 O6 110.6(2) . .
O6 B1 O3 108.8(2) . .
O1 B2 O2 121.8(3) . .
O1 B2 O7 119.5(3) . .
O7 B2 O2 118.6(3) . .
O3 B3 O2 121.1(3) . .
O3 B3 O8 123.4(3) . .
O8 B3 O2 115.4(3) . .
O4 B4 O5 121.3(3) . .
O4 B4 O9 119.9(3) . .
O9 B4 O5 118.8(3) . .
O6 B5 O5 121.6(3) . .
O6 B5 O10 123.3(3) . .
O10 B5 O5 115.2(3) . .
H1WA O1W H1WB 104.5 . .
C25 N1 C26 118.6(6) . .
C25 N1 C27 123.0(6) . .
C27 N1 C26 118.4(7) . .
N1 C25 H25 117.6 . .
O11 C25 N1 124.7(7) . .
O11 C25 H25 117.6 . .
N1 C26 H26A 109.5 . .
N1 C26 H26B 109.5 . .
N1 C26 H26C 109.5 . .
H26A C26 H26B 109.5 . .
H26A C26 H26C 109.5 . .
H26B C26 H26C 109.5 . .
N1 C27 H27A 109.5 . .
N1 C27 H27B 109.5 . .
N1 C27 H27C 109.5 . .
H27A C27 H27B 109.5 . .
H27A C27 H27C 109.5 . .
H27B C27 H27C 109.5 . .
C28 N2 C29 126.7(17) . .
C28 N2 C30 121.3(16) . .
C29 N2 C30 111.4(14) . .
N2 C28 O12 131.2(13) . .
N2 C28 H28 114.4 . .
O12 C28 H28 114.4 . .
N2 C29 H29A 109.5 . .
N2 C29 H29B 109.5 . .
N2 C29 H29C 109.5 . .
H29A C29 H29B 109.5 . .
H29A C29 H29C 109.5 . .
H29B C29 H29C 109.5 . .
N2 C30 H30A 109.5 . .
N2 C30 H30B 109.5 . .
N2 C30 H30C 109.5 . .
H30A C30 H30B 109.5 . .
H30A C30 H30C 109.5 . .
H30B C30 H30C 109.5 . .
C31 N3 C32 129(2) . .
C31 N3 C33 121(2) . .
C32 N3 C33 108(2) . .
N3 C31 O13 117(2) . .
N3 C31 H31 121.5 . .
O13 C31 H31 121.5 . .
N3 C32 H32A 109.5 . .
N3 C32 H32B 109.5 . .
N3 C32 H32C 109.5 . .
H32A C32 H32B 109.5 . .
H32A C32 H32C 109.5 . .
H32B C32 H32C 109.5 . .
N3 C33 H33A 109.5 . .
N3 C33 H33B 109.5 . .
N3 C33 H33C 109.5 . .
H33A C33 H33B 109.5 . .
H33A C33 H33C 109.5 . .
H33B C33 H33C 109.5 . .

loop_
_geom_bond_atom_site_label_1
_geom_bond_atom_site_label_2
_geom_bond_distance
_geom_bond_site_symmetry_2
P1 C1 1.823(3) .
P1 C7 1.823(3) .
P1 C13 1.827(3) .
P1 C19 1.827(4) .
C1 C2 1.411(5) .
C1 C6 1.407(5) .
C2 H2 0.9300 .
C2 C3 1.399(6) .
C3 H3 0.9300 .
C3 C4 1.407(7) .
C4 H4 0.9300 .
C4 C5 1.394(6) .
C5 H5 0.9300 .
C5 C6 1.395(5) .
C6 H6 0.9300 .
C7 C8 1.413(5) .
C7 C12 1.406(5) .
C8 H8 0.9300 .
C8 C9 1.401(6) .
C9 H9 0.9300 .
C9 C10 1.402(7) .
C10 H10 0.9300 .
C10 C11 1.390(7) .
C11 H11 0.9300 .
C11 C12 1.406(6) .
C12 H12 0.9300 .
C13 C14 1.408(5) .
C13 C18 1.430(4) .
C14 H14 0.9300 .
C14 C15 1.400(5) .
C15 H15 0.9300 .
C15 C16 1.413(5) .
C16 H16 0.9300 .
C16 C17 1.385(6) .
C17 H17 0.9300 .
C17 C18 1.396(5) .
C18 H18 0.9300 .
C19 C20 1.416(5) .
C19 C24 1.410(6) .
C20 H20 0.9300 .
C20 C21 1.406(6) .
C21 H21 0.9300 .
C21 C22 1.392(8) .
C22 H22 0.9300 .
C22 C23 1.399(8) .
C23 H23 0.9300 .
C23 C24 1.411(7) .
C24 H24 0.9300 .
O1 B1 1.485(4) .
O1 B2 1.361(4) .
O2 B2 1.405(4) .
O2 B3 1.407(4) .
O3 B1 1.510(4) .
O3 B3 1.373(4) .
O4 B1 1.479(4) .
O4 B4 1.357(4) .
O5 B4 1.411(4) .
O5 B5 1.404(4) .
O6 B1 1.509(4) .
O6 B5 1.365(4) .
O7 H7 0.8500 .
O7 B2 1.383(4) .
O8 H8A 0.8501 .
O8 B3 1.377(4) .
O9 H9A 0.8499 .
O9 B4 1.384(4) .
O10 H10A 0.8500 .
O10 B5 1.394(4) .
O1W H1WA 0.8499 .
O1W H1WB 0.8501 .
N1 C25 1.307(8) .
N1 C26 1.440(10) .
N1 C27 1.437(10) .
O11 C25 1.267(8) .
C25 H25 0.9300 .
C26 H26A 0.9600 .
C26 H26B 0.9600 .
C26 H26C 0.9600 .
C27 H27A 0.9600 .
C27 H27B 0.9600 .
C27 H27C 0.9600 .
N2 C28 1.26(2) .
N2 C29 1.45(2) .
N2 C30 1.50(2) .
O12 C28 1.272(12) .
C28 H28 0.9300 .
C29 H29A 0.9600 .
C29 H29B 0.9600 .
C29 H29C 0.9600 .
C30 H30A 0.9600 .
C30 H30B 0.9600 .
C30 H30C 0.9600 .
N3 C31 1.29(4) .
N3 C32 1.44(4) .
N3 C33 1.58(4) .
O13 C31 1.34(3) .
C31 H31 0.9300 .
C32 H32A 0.9600 .
C32 H32B 0.9600 .
C32 H32C 0.9600 .
C33 H33A 0.9600 .
C33 H33B 0.9600 .
C33 H33C 0.9600 .

loop_
_geom_hbond_atom_site_label_D
_geom_hbond_atom_site_label_H
_geom_hbond_atom_site_label_A
_geom_hbond_distance_DH
_geom_hbond_distance_HA
_geom_hbond_distance_DA
_geom_hbond_angle_DHA
_geom_hbond_site_symmetry_A
O7 H7 O1W 0.85 1.93 2.733(5) 157.4 .
O8 H8A O3 0.85 1.95 2.791(3) 171.6 2_656
O9 H9A O12 0.85 2.06 2.906(8) 171.9 2_565
O10 H10A O6 0.85 1.93 2.776(3) 172.1 2_556
O1W H1WB O11 0.85 2.00 2.797(6) 155.3 2_666
